data_4063112
_journal_name_full Organometallics
_journal_paper_doi 10.1021/om0498955
_journal_year 2004
_chemical_formula_sum 'C32 H52 Co N2 Si2'
_chemical_formula_weight 579.87
_space_group_IT_number 61
_symmetry_cell_setting orthorhombic
_symmetry_space_group_name_Hall '-P 2ac 2ab'
_symmetry_space_group_name_H-M 'P b c a'
_cell_angle_alpha 90.00
_cell_angle_beta 90.00
_cell_angle_gamma 90.00
_cell_formula_units_Z 4
_cell_length_a 20.706(4)
_cell_length_b 18.326(3)
_cell_length_c 8.849(4)
_cell_measurement_temperature 293(2)
_cell_volume 3357.8(17)
_diffrn_ambient_temperature 293(2)
_exptl_crystal_density_diffrn 1.147
_cod_database_code 4063112

loop_
_symmetry_equiv_pos_as_xyz
'x, y, z'
'x+1/2, -y+1/2, -z'
'-x, y+1/2, -z+1/2'
'-x+1/2, -y, z+1/2'
'-x, -y, -z'
'-x-1/2, y-1/2, z'
'x, -y-1/2, z-1/2'
'x-1/2, y, -z-1/2'

loop_
_atom_site_label
_atom_site_type_symbol
_atom_site_fract_x
_atom_site_fract_y
_atom_site_fract_z
_atom_site_U_iso_or_equiv
_atom_site_adp_type
_atom_site_occupancy
_atom_site_symmetry_multiplicity
_atom_site_calc_flag
_atom_site_refinement_flags
_atom_site_disorder_assembly
_atom_site_disorder_group
Co Co 0.0000 0.0000 0.0000 0.0363(3) Uani 1 2 d S . .
Si Si -0.09028(7) -0.12477(8) 0.19108(18) 0.0488(4) Uani 1 1 d . . .
N1 N -0.06003(17) -0.0742(2) 0.0423(4) 0.0404(10) Uani 1 1 d . . .
C1 C -0.0737(2) -0.0548(3) -0.1025(6) 0.0408(12) Uani 1 1 d . . .
C2 C -0.0207(2) -0.0552(2) -0.2012(6) 0.0403(12) Uani 1 1 d . . .
H2 H -0.0200 -0.0175 -0.2716 0.048 Uiso 1 1 calc R . .
C3 C 0.0341(2) -0.1066(2) -0.2097(6) 0.0401(12) Uani 1 1 d . . .
C4 C 0.0805(2) -0.0959(3) -0.3223(6) 0.0497(13) Uani 1 1 d . . .
H4 H 0.0762 -0.0563 -0.3873 0.060 Uiso 1 1 calc R . .
C5 C 0.1323(2) -0.1421(3) -0.3399(6) 0.0567(15) Uani 1 1 d . . .
H5 H 0.1628 -0.1322 -0.4143 0.068 Uiso 1 1 calc R . .
C6 C 0.1400(2) -0.2026(3) -0.2500(7) 0.0568(15) Uani 1 1 d . . .
C7 C 0.0941(3) -0.2151(3) -0.1403(7) 0.0612(16) Uani 1 1 d . . .
H7 H 0.0978 -0.2559 -0.0785 0.073 Uiso 1 1 calc R . .
C8 C 0.0425(2) -0.1680(3) -0.1205(6) 0.0548(14) Uani 1 1 d . . .
H8 H 0.0125 -0.1779 -0.0450 0.066 Uiso 1 1 calc R . .
C9 C 0.1966(3) -0.2546(3) -0.2698(8) 0.086(2) Uani 1 1 d . . .
H9A H 0.1933 -0.2935 -0.1975 0.128 Uiso 0.50 1 calc PR . .
H9B H 0.2364 -0.2287 -0.2542 0.128 Uiso 0.50 1 calc PR . .
H9C H 0.1960 -0.2745 -0.3701 0.128 Uiso 0.50 1 calc PR . .
H9D H 0.2238 -0.2376 -0.3504 0.128 Uiso 0.50 1 calc PR . .
H9E H 0.1808 -0.3025 -0.2937 0.128 Uiso 0.50 1 calc PR . .
H9F H 0.2211 -0.2566 -0.1777 0.128 Uiso 0.50 1 calc PR . .
C10 C -0.1404(2) -0.0255(3) -0.1501(6) 0.0505(14) Uani 1 1 d . . .
C11 C -0.1646(3) 0.0318(3) -0.0387(7) 0.0741(19) Uani 1 1 d . . .
H11A H -0.2060 0.0495 -0.0711 0.111 Uiso 1 1 calc R . .
H11B H -0.1345 0.0716 -0.0348 0.111 Uiso 1 1 calc R . .
H11C H -0.1686 0.0104 0.0598 0.111 Uiso 1 1 calc R . .
C12 C -0.1387(3) 0.0102(4) -0.3059(7) 0.086(2) Uani 1 1 d . . .
H12A H -0.1810 0.0280 -0.3310 0.128 Uiso 1 1 calc R . .
H12B H -0.1254 -0.0251 -0.3799 0.128 Uiso 1 1 calc R . .
H12C H -0.1087 0.0501 -0.3050 0.128 Uiso 1 1 calc R . .
C13 C -0.1863(2) -0.0891(3) -0.1554(8) 0.083(2) Uani 1 1 d . . .
H13A H -0.2283 -0.0722 -0.1849 0.125 Uiso 1 1 calc R . .
H13B H -0.1887 -0.1113 -0.0573 0.125 Uiso 1 1 calc R . .
H13C H -0.1710 -0.1242 -0.2275 0.125 Uiso 1 1 calc R . .
C14 C -0.1661(2) -0.0921(3) 0.2833(6) 0.0692(18) Uani 1 1 d . . .
H14A H -0.2003 -0.0903 0.2099 0.104 Uiso 1 1 calc R . .
H14B H -0.1593 -0.0441 0.3241 0.104 Uiso 1 1 calc R . .
H14C H -0.1779 -0.1249 0.3633 0.104 Uiso 1 1 calc R . .
C15 C -0.0272(3) -0.1270(3) 0.3394(6) 0.0755(18) Uani 1 1 d . . .
H15A H -0.0188 -0.0783 0.3741 0.113 Uiso 1 1 calc R . .
H15B H 0.0117 -0.1476 0.2986 0.113 Uiso 1 1 calc R . .
H15C H -0.0418 -0.1564 0.4226 0.113 Uiso 1 1 calc R . .
C16 C -0.1059(3) -0.2196(3) 0.1230(8) 0.082(2) Uani 1 1 d . . .
H16A H -0.1385 -0.2185 0.0457 0.123 Uiso 1 1 calc R . .
H16B H -0.1205 -0.2491 0.2058 0.123 Uiso 1 1 calc R . .
H16C H -0.0668 -0.2398 0.0825 0.123 Uiso 1 1 calc R . .

loop_
_atom_site_aniso_label
_atom_site_aniso_U_11
_atom_site_aniso_U_22
_atom_site_aniso_U_33
_atom_site_aniso_U_23
_atom_site_aniso_U_13
_atom_site_aniso_U_12
Co 0.0339(4) 0.0379(4) 0.0372(5) 0.0026(5) 0.0012(5) -0.0019(5)
Si 0.0515(8) 0.0456(8) 0.0493(9) 0.0038(8) 0.0108(8) -0.0064(7)
N1 0.038(2) 0.041(2) 0.042(3) 0.0057(19) 0.0020(19) -0.0048(18)
C1 0.035(3) 0.038(3) 0.049(3) 0.000(3) -0.003(2) -0.007(2)
C2 0.042(3) 0.040(3) 0.039(3) 0.002(2) 0.000(2) -0.003(2)
C3 0.037(3) 0.043(3) 0.040(3) -0.010(2) -0.002(2) -0.004(2)
C4 0.052(3) 0.047(3) 0.050(3) -0.003(3) -0.001(3) -0.001(3)
C5 0.050(3) 0.062(4) 0.058(4) -0.008(3) 0.012(3) -0.003(3)
C6 0.043(3) 0.049(3) 0.079(4) -0.018(3) 0.005(3) 0.003(3)
C7 0.060(3) 0.042(3) 0.082(5) 0.008(3) 0.000(3) 0.007(3)
C8 0.055(3) 0.046(3) 0.063(4) 0.005(3) 0.013(3) 0.007(3)
C9 0.071(4) 0.076(4) 0.110(6) -0.001(4) 0.013(4) 0.023(4)
C10 0.040(3) 0.062(3) 0.050(4) -0.001(3) -0.007(3) -0.001(3)
C11 0.056(3) 0.083(4) 0.084(5) -0.012(4) -0.017(3) 0.020(3)
C12 0.053(3) 0.128(6) 0.076(5) 0.025(5) -0.015(3) 0.016(4)
C13 0.048(3) 0.085(5) 0.116(6) -0.012(4) -0.021(4) -0.013(3)
C14 0.067(4) 0.081(4) 0.060(4) -0.005(3) 0.025(3) -0.010(3)
C15 0.084(4) 0.081(4) 0.062(4) 0.026(4) -0.006(3) -0.009(4)
C16 0.108(5) 0.055(4) 0.083(5) 0.000(4) 0.027(4) -0.019(4)

loop_
_geom_bond_atom_site_label_1
_geom_bond_atom_site_label_2
_geom_bond_distance
_geom_bond_site_symmetry_2
_geom_bond_publ_flag
Co N1 1.880(4) . ?
Co C1 2.041(4) . ?
Co C2 2.092(5) . ?
Si N1 1.728(4) . ?
Si C15 1.852(5) . ?
Si C16 1.867(5) . ?
Si C14 1.869(5) . ?
N1 C1 1.359(6) . ?
C1 C2 1.403(6) . ?
C1 C10 1.539(6) . ?
C2 C3 1.476(6) . ?
C3 C8 1.385(6) . ?
C3 C4 1.398(6) . ?
C4 C5 1.377(6) . ?
C5 C6 1.374(7) . ?
C6 C7 1.378(7) . ?
C6 C9 1.521(7) . ?
C7 C8 1.384(6) . ?
C10 C13 1.504(7) . ?
C10 C11 1.525(7) . ?
C10 C12 1.527(8) . ?
